data_8106210
loop_
_publ_author_name
'He, Guofang'
'Sun, Junshan'

_publ_section_title
;
 Crystal structure of aqua-bis(3,4-dimethoxybenzoato-\k1
 O)-(2,2&#x2032;-bipyridine-\k2 N,N&#x2032;)copper(II), C28H26CuN2O9
;
_journal_issue 4
_journal_name_full 'Zeitschrift f\"ur Kristallographie - New Crystal Structures'
_journal_page_first 543
_journal_page_last 544
_journal_paper_doi 10.1515/ncrs-2017-0232
_journal_volume 233
_journal_year 2018
_chemical_formula_sum 'C28 H28 Cu N2 O9'
_chemical_formula_weight 600.06
_space_group_crystal_system monoclinic
_space_group_IT_number 15
_space_group_name_Hall '-C 2yc'
_space_group_name_H-M_alt 'C 1 2/c 1'
_atom_sites_solution_hydrogens mixed
_audit_creation_method SHELXL-2015
_cell_angle_alpha 90
_cell_angle_beta 101.0120(10)
_cell_angle_gamma 90
_cell_formula_units_Z 4
_cell_length_a 12.3146(11)
_cell_length_b 11.1769(10)
_cell_length_c 19.3856(17)
_cell_measurement_reflns_used 5311
_cell_measurement_temperature 296(2)
_cell_measurement_theta_max 28.65
_cell_measurement_theta_min 2.54
_cell_volume 2619.1(4)
_computing_cell_refinement 'SAINT [10]'
_computing_data_collection 'SMART [10]'
_computing_data_reduction 'SAINT [10]'
_computing_molecular_graphics 'SHELXS-2015 [11]'
_computing_publication_material 'SHELXS-2015 [11]'
_computing_structure_refinement 'SHELXL-2015 [11]'
_computing_structure_solution 'SHELXS-2015 [11]'
_diffrn_ambient_temperature 296(2)
_diffrn_measured_fraction_theta_full 0.999
_diffrn_measured_fraction_theta_max 0.970
_diffrn_measurement_device_type 'CCD area detector'
_diffrn_measurement_method 'phi and omega scans'
_diffrn_radiation_type MoK\a
_diffrn_radiation_wavelength 0.71073
_diffrn_reflns_av_R_equivalents 0.0647
_diffrn_reflns_av_unetI/netI 0.0507
_diffrn_reflns_Laue_measured_fraction_full 0.999
_diffrn_reflns_Laue_measured_fraction_max 0.970
_diffrn_reflns_limit_h_max 12
_diffrn_reflns_limit_h_min -15
_diffrn_reflns_limit_k_max 13
_diffrn_reflns_limit_k_min -14
_diffrn_reflns_limit_l_max 25
_diffrn_reflns_limit_l_min -25
_diffrn_reflns_number 8180
_diffrn_reflns_point_group_measured_fraction_full 0.999
_diffrn_reflns_point_group_measured_fraction_max 0.970
_diffrn_reflns_theta_full 25.242
_diffrn_reflns_theta_max 28.323
_diffrn_reflns_theta_min 2.141
_exptl_absorpt_coefficient_mu 0.894
_exptl_crystal_colour blue
_exptl_crystal_density_diffrn 1.522
_exptl_crystal_description bloc
_exptl_crystal_F_000 1244
_refine_diff_density_max 0.243
_refine_diff_density_min -0.548
_refine_diff_density_rms 0.090
_refine_ls_extinction_coef .
_refine_ls_extinction_method none
_refine_ls_goodness_of_fit_ref 1.091
_refine_ls_hydrogen_treatment mixed
_refine_ls_matrix_type full
_refine_ls_number_parameters 188
_refine_ls_number_reflns 3161
_refine_ls_number_restraints 2
_refine_ls_restrained_S_all 1.090
_refine_ls_R_factor_all 0.0385
_refine_ls_R_factor_gt 0.0350
_refine_ls_shift/su_max 0.003
_refine_ls_shift/su_mean 0.000
_refine_ls_structure_factor_coef Fsqd
_refine_ls_weighting_details 'w=1/[\s^2^(Fo^2^)+(0.0533P)^2^+0.5526P] where P=(Fo^2^+2Fc^2^)/3'
_refine_ls_weighting_scheme calc
_refine_ls_wR_factor_gt 0.0990
_refine_ls_wR_factor_ref 0.1005
_reflns_Friedel_coverage 0.000
_reflns_Friedel_fraction_full .
_reflns_Friedel_fraction_max .
_reflns_number_gt 2831
_reflns_number_total 3161
_reflns_threshold_expression 'I > 2\s(I)'
_cod_data_source_file suppl_ncrs-2017-0232_suppl.cif
_cod_data_source_block sjs
_cod_original_sg_symbol_H-M 'C 2/c'
_cod_database_code 8106210
_shelx_shelxl_version_number 2015
_shelx_space_group_comment
;
The symmetry employed for this shelxl refinement is uniquely defined
by the following loop, which should always be used as a source of
symmetry information in preference to the above space-group names.
They are only intended as comments.
;

loop_
_space_group_symop_operation_xyz
'x, y, z'
'-x, y, -z+1/2'
'x+1/2, y+1/2, z'
'-x+1/2, y+1/2, -z+1/2'
'-x, -y, -z'
'x, -y, z-1/2'
'-x+1/2, -y+1/2, -z'
'x+1/2, -y+1/2, z-1/2'

loop_
_atom_site_label
_atom_site_type_symbol
_atom_site_fract_x
_atom_site_fract_y
_atom_site_fract_z
_atom_site_U_iso_or_equiv
_atom_site_adp_type
_atom_site_occupancy
_atom_site_site_symmetry_order
_atom_site_calc_flag
_atom_site_refinement_flags_posn
_atom_site_refinement_flags_adp
_atom_site_refinement_flags_occupancy
_atom_site_disorder_assembly
_atom_site_disorder_group
Cu1 Cu 1.000000 0.04769(2) 0.250000 0.02846(11) Uani 1 2 d S T P . .
O1 O 1.00180(10) 0.12579(11) 0.12579(7) 0.0395(3) Uani 1 1 d . . . . .
O2 O 0.89787(11) 0.16841(11) 0.20333(7) 0.0393(3) Uani 1 1 d . . . . .
O3 O 0.88198(12) 0.44266(12) -0.06468(8) 0.0490(4) Uani 1 1 d . . . . .
O4 O 0.72277(13) 0.55443(13) -0.02947(8) 0.0541(4) Uani 1 1 d . . . . .
N1 N 1.10352(11) -0.08721(13) 0.27982(7) 0.0299(3) Uani 1 1 d . . . . .
C1 C 0.92671(13) 0.18405(14) 0.14431(9) 0.0300(3) Uani 1 1 d . . . . .
C2 C 0.86684(13) 0.28052(14) 0.09848(9) 0.0287(3) Uani 1 1 d . . . . .
C3 C 0.77860(14) 0.34127(15) 0.11693(9) 0.0329(3) Uani 1 1 d . . . . .
H3 H 0.754267 0.320379 0.157861 0.040 Uiso 1 1 calc R U . . .
C4 C 0.72602(14) 0.43298(15) 0.07505(10) 0.0343(4) Uani 1 1 d . . . . .
H4 H 0.666122 0.472523 0.087447 0.041 Uiso 1 1 calc R U . . .
C5 C 0.76335(14) 0.46494(15) 0.01492(10) 0.0341(4) Uani 1 1 d . . . . .
C6 C 0.85235(14) 0.40267(15) -0.00446(9) 0.0325(4) Uani 1 1 d . . . . .
C7 C 0.90301(13) 0.31136(15) 0.03708(9) 0.0310(3) Uani 1 1 d . . . . .
H7 H 0.961577 0.270092 0.024151 0.037 Uiso 1 1 calc R U . . .
C8 C 0.96963(16) 0.38302(19) -0.08805(11) 0.0481(5) Uani 1 1 d . . . . .
H8A H 1.034541 0.384925 -0.051664 0.072 Uiso 1 1 calc R U . . .
H8B H 0.984863 0.422239 -0.129227 0.072 Uiso 1 1 calc R U . . .
H8C H 0.948966 0.301431 -0.099129 0.072 Uiso 1 1 calc R U . . .
C10 C 0.6279(2) 0.6166(2) -0.01803(14) 0.0679(7) Uani 1 1 d . . . . .
H10A H 0.570509 0.560268 -0.014137 0.102 Uiso 1 1 calc R U . . .
H10B H 0.602741 0.669535 -0.056776 0.102 Uiso 1 1 calc R U . . .
H10C H 0.645973 0.662155 0.024594 0.102 Uiso 1 1 calc R U . . .
C11 C 1.21062(14) -0.07709(17) 0.31032(10) 0.0366(4) Uani 1 1 d . . . . .
H11 H 1.240245 -0.001085 0.320218 0.044 Uiso 1 1 calc R U . . .
C12 C 1.27819(15) -0.17501(19) 0.32747(10) 0.0431(4) Uani 1 1 d . . . . .
H12 H 1.351867 -0.165452 0.349075 0.052 Uiso 1 1 calc R U . . .
C13 C 1.23450(15) -0.28729(18) 0.31200(10) 0.0417(4) Uani 1 1 d . . . . .
H13 H 1.278958 -0.354755 0.321902 0.050 Uiso 1 1 calc R U . . .
C14 C 1.12331(15) -0.29904(16) 0.28143(10) 0.0368(4) Uani 1 1 d . . . . .
H14 H 1.092264 -0.374388 0.271389 0.044 Uiso 1 1 calc R U . . .
C15 C 1.05952(12) -0.19722(14) 0.26617(8) 0.0282(3) Uani 1 1 d . . . . .
O5 O 0.000000 0.4254(2) 0.250000 0.0634(6) Uani 1 2 d DS T P . .
H5A H 0.0513(19) 0.3892(10) 0.2777(14) 0.152(17) Uiso 1 1 d D . . . .

loop_
_atom_site_aniso_label
_atom_site_aniso_U_11
_atom_site_aniso_U_22
_atom_site_aniso_U_33
_atom_site_aniso_U_23
_atom_site_aniso_U_13
_atom_site_aniso_U_12
Cu1 0.03297(17) 0.02337(16) 0.02962(17) 0.000 0.00742(11) 0.000
O1 0.0421(7) 0.0373(7) 0.0405(7) 0.0061(5) 0.0115(5) 0.0122(5)
O2 0.0522(7) 0.0336(6) 0.0343(6) 0.0066(5) 0.0140(5) 0.0105(6)
O3 0.0557(8) 0.0551(9) 0.0428(8) 0.0203(6) 0.0261(6) 0.0282(7)
O4 0.0592(9) 0.0560(9) 0.0532(9) 0.0224(7) 0.0260(7) 0.0352(7)
N1 0.0299(7) 0.0291(7) 0.0304(7) -0.0011(6) 0.0049(5) -0.0003(5)
C1 0.0338(8) 0.0239(7) 0.0316(8) -0.0009(6) 0.0044(6) -0.0014(6)
C2 0.0334(7) 0.0240(7) 0.0281(8) -0.0002(6) 0.0042(6) 0.0014(6)
C3 0.0363(8) 0.0340(8) 0.0301(8) -0.0004(7) 0.0104(6) 0.0012(7)
C4 0.0327(8) 0.0340(8) 0.0382(9) -0.0019(7) 0.0120(7) 0.0082(7)
C5 0.0353(8) 0.0327(8) 0.0349(9) 0.0022(7) 0.0081(7) 0.0110(7)
C6 0.0354(8) 0.0337(8) 0.0303(8) 0.0037(7) 0.0108(6) 0.0084(7)
C7 0.0322(8) 0.0289(8) 0.0329(8) 0.0008(6) 0.0091(6) 0.0083(6)
C8 0.0506(11) 0.0544(12) 0.0453(11) 0.0067(9) 0.0246(9) 0.0179(10)
C10 0.0707(15) 0.0727(16) 0.0665(15) 0.0224(13) 0.0290(12) 0.0485(14)
C11 0.0313(8) 0.0394(9) 0.0379(9) -0.0035(8) 0.0034(7) -0.0030(7)
C12 0.0297(8) 0.0549(11) 0.0434(10) 0.0021(9) 0.0037(7) 0.0060(8)
C13 0.0398(9) 0.0426(10) 0.0434(10) 0.0074(8) 0.0099(8) 0.0133(8)
C14 0.0403(9) 0.0309(8) 0.0408(10) 0.0036(7) 0.0122(7) 0.0049(7)
C15 0.0301(8) 0.0278(8) 0.0277(8) 0.0004(6) 0.0082(6) 0.0001(6)
O5 0.0692(15) 0.0351(10) 0.0789(17) 0.000 -0.0033(13) 0.000

loop_
_atom_type_symbol
_atom_type_description
_atom_type_scat_dispersion_real
_atom_type_scat_dispersion_imag
_atom_type_scat_source
C C 0.0033 0.0016 'International Tables Vol C Tables 4.2.6.8 and 6.1.1.4'
H H 0.0000 0.0000 'International Tables Vol C Tables 4.2.6.8 and 6.1.1.4'
Cu Cu 0.3201 1.2651 'International Tables Vol C Tables 4.2.6.8 and 6.1.1.4'
N N 0.0061 0.0033 'International Tables Vol C Tables 4.2.6.8 and 6.1.1.4'
O O 0.0106 0.0060 'International Tables Vol C Tables 4.2.6.8 and 6.1.1.4'

loop_
_geom_angle_atom_site_label_1
_geom_angle_atom_site_label_2
_geom_angle_atom_site_label_3
_geom_angle
_geom_angle_site_symmetry_1
_geom_angle_site_symmetry_3
O2 Cu1 O2 92.20(8) . 2_755
O2 Cu1 N1 93.96(6) . 2_755
O2 Cu1 N1 169.38(5) 2_755 2_755
O2 Cu1 N1 169.38(5) . .
O2 Cu1 N1 93.96(6) 2_755 .
N1 Cu1 N1 81.33(8) 2_755 .
C1 O2 Cu1 104.28(10) . .
C6 O3 C8 117.72(14) . .
C5 O4 C10 118.70(16) . .
C11 N1 C15 119.13(14) . .
C11 N1 Cu1 125.84(12) . .
C15 N1 Cu1 115.02(10) . .
O1 C1 O2 122.68(15) . .
O1 C1 C2 121.09(15) . .
O2 C1 C2 116.20(14) . .
C3 C2 C7 119.64(15) . .
C3 C2 C1 121.41(15) . .
C7 C2 C1 118.93(14) . .
C2 C3 C4 120.81(16) . .
C2 C3 H3 119.6 . .
C4 C3 H3 119.6 . .
C5 C4 C3 119.46(15) . .
C5 C4 H4 120.3 . .
C3 C4 H4 120.3 . .
O4 C5 C4 125.97(15) . .
O4 C5 C6 114.06(16) . .
C4 C5 C6 119.96(15) . .
O3 C6 C7 125.43(15) . .
O3 C6 C5 114.56(15) . .
C7 C6 C5 120.00(15) . .
C6 C7 C2 120.12(14) . .
C6 C7 H7 119.9 . .
C2 C7 H7 119.9 . .
O3 C8 H8A 109.5 . .
O3 C8 H8B 109.5 . .
H8A C8 H8B 109.5 . .
O3 C8 H8C 109.5 . .
H8A C8 H8C 109.5 . .
H8B C8 H8C 109.5 . .
O4 C10 H10A 109.5 . .
O4 C10 H10B 109.5 . .
H10A C10 H10B 109.5 . .
O4 C10 H10C 109.5 . .
H10A C10 H10C 109.5 . .
H10B C10 H10C 109.5 . .
N1 C11 C12 122.47(17) . .
N1 C11 H11 118.8 . .
C12 C11 H11 118.8 . .
C13 C12 C11 118.65(16) . .
C13 C12 H12 120.7 . .
C11 C12 H12 120.7 . .
C12 C13 C14 119.42(16) . .
C12 C13 H13 120.3 . .
C14 C13 H13 120.3 . .
C15 C14 C13 119.12(16) . .
C15 C14 H14 120.4 . .
C13 C14 H14 120.4 . .
N1 C15 C14 121.18(14) . .
N1 C15 C15 114.28(8) . 2_755
C14 C15 C15 124.54(10) . 2_755
H5A O5 H5A 123.0(19) . 2

loop_
_geom_bond_atom_site_label_1
_geom_bond_atom_site_label_2
_geom_bond_distance
_geom_bond_site_symmetry_2
Cu1 O2 1.9458(12) .
Cu1 O2 1.9458(12) 2_755
Cu1 N1 1.9877(14) 2_755
Cu1 N1 1.9877(14) .
O1 C1 1.239(2) .
O2 C1 1.273(2) .
O3 C6 1.363(2) .
O3 C8 1.415(2) .
O4 C5 1.351(2) .
O4 C10 1.413(2) .
N1 C11 1.343(2) .
N1 C15 1.349(2) .
C1 C2 1.498(2) .
C2 C3 1.385(2) .
C2 C7 1.392(2) .
C3 C4 1.389(2) .
C3 H3 0.9300 .
C4 C5 1.379(3) .
C4 H4 0.9300 .
C5 C6 1.409(2) .
C6 C7 1.374(2) .
C7 H7 0.9300 .
C8 H8A 0.9600 .
C8 H8B 0.9600 .
C8 H8C 0.9600 .
C10 H10A 0.9600 .
C10 H10B 0.9600 .
C10 H10C 0.9600 .
C11 C12 1.377(3) .
C11 H11 0.9300 .
C12 C13 1.376(3) .
C12 H12 0.9300 .
C13 C14 1.390(3) .
C13 H13 0.9300 .
C14 C15 1.382(2) .
C14 H14 0.9300 .
C15 C15 1.480(3) 2_755
O5 H5A 0.8499(10) .
O5 H5A 0.8499(10) 2

loop_
_geom_torsion_atom_site_label_1
_geom_torsion_atom_site_label_2
_geom_torsion_atom_site_label_3
_geom_torsion_atom_site_label_4
_geom_torsion
_geom_torsion_site_symmetry_1
_geom_torsion_site_symmetry_2
_geom_torsion_site_symmetry_3
_geom_torsion_site_symmetry_4
Cu1 O2 C1 O1 2.61(19) . . . .
Cu1 O2 C1 C2 -175.55(11) . . . .
O1 C1 C2 C3 176.20(16) . . . .
O2 C1 C2 C3 -5.6(2) . . . .
O1 C1 C2 C7 -5.5(2) . . . .
O2 C1 C2 C7 172.68(15) . . . .
C7 C2 C3 C4 -0.3(3) . . . .
C1 C2 C3 C4 178.01(15) . . . .
C2 C3 C4 C5 -1.0(3) . . . .
C10 O4 C5 C4 -5.5(3) . . . .
C10 O4 C5 C6 175.1(2) . . . .
C3 C4 C5 O4 -177.79(17) . . . .
C3 C4 C5 C6 1.6(3) . . . .
C8 O3 C6 C7 2.3(3) . . . .
C8 O3 C6 C5 -178.96(17) . . . .
O4 C5 C6 O3 -0.3(2) . . . .
C4 C5 C6 O3 -179.78(17) . . . .
O4 C5 C6 C7 178.46(16) . . . .
C4 C5 C6 C7 -1.0(3) . . . .
O3 C6 C7 C2 178.40(17) . . . .
C5 C6 C7 C2 -0.3(3) . . . .
C3 C2 C7 C6 0.9(2) . . . .
C1 C2 C7 C6 -177.45(15) . . . .
C15 N1 C11 C12 0.9(3) . . . .
Cu1 N1 C11 C12 -177.84(14) . . . .
N1 C11 C12 C13 0.8(3) . . . .
C11 C12 C13 C14 -1.7(3) . . . .
C12 C13 C14 C15 1.1(3) . . . .
C11 N1 C15 C14 -1.6(2) . . . .
Cu1 N1 C15 C14 177.28(13) . . . .
C11 N1 C15 C15 178.86(17) . . . 2_755
Cu1 N1 C15 C15 -2.3(2) . . . 2_755
C13 C14 C15 N1 0.6(3) . . . .
C13 C14 C15 C15 -179.90(19) . . . 2_755
